data_7234978
loop_
_publ_author_name
'Thakur, Snehasish'
'Drew, Michael G. B.'
'Franconetti, Antonio'
'Frontera, Antonio'
'Chattopadhyay, Shouvik'

_publ_section_title
;
 Stabilization of two conformers via intra- or inter-molecular hydrogen
 bonds in a dinuclear vanadium(v) complex with a pendant Schiff base:
 theoretical insight
;
_journal_issue 60
_journal_name_full 'RSC Advances'
_journal_page_first 35165
_journal_paper_doi 10.1039/C9RA07006K
_journal_volume 9
_journal_year 2019
_chemical_formula_sum 'C24 H32 Br2 N4 O10 V2'
_chemical_formula_weight 798.22
_space_group_crystal_system orthorhombic
_space_group_IT_number 61
_space_group_name_Hall '-P 2ac 2ab'
_space_group_name_H-M_alt 'P b c a'
_atom_sites_solution_hydrogens mixed
_audit_creation_method SHELXL-2018/1
_audit_update_record
;
2019-09-27 deposited with the CCDC.	2019-11-05 downloaded from the CCDC.
;
_cell_angle_alpha 90
_cell_angle_beta 90
_cell_angle_gamma 90
_cell_formula_units_Z 4
_cell_length_a 10.0908(9)
_cell_length_b 13.7330(10)
_cell_length_c 21.1628(15)
_cell_measurement_reflns_used 900
_cell_measurement_temperature 273(2)
_cell_measurement_theta_max 25.54
_cell_measurement_theta_min 2.06
_cell_volume 2932.7(4)
_computing_structure_refinement 'SHELXL-2018/1 (Sheldrick, 2018)'
_computing_structure_solution 'SHELXT 2014/5 (Sheldrick, 2014)'
_diffrn_ambient_temperature 273(2)
_diffrn_measured_fraction_theta_full 0.999
_diffrn_measured_fraction_theta_max 0.994
_diffrn_measurement_device_type 'BRUKER SMART APEX II'
_diffrn_radiation_type MoK\a
_diffrn_radiation_wavelength 0.71073
_diffrn_reflns_av_R_equivalents 0.0511
_diffrn_reflns_av_unetI/netI 0.0325
_diffrn_reflns_Laue_measured_fraction_full 0.999
_diffrn_reflns_Laue_measured_fraction_max 0.994
_diffrn_reflns_limit_h_max 12
_diffrn_reflns_limit_h_min -9
_diffrn_reflns_limit_k_max 17
_diffrn_reflns_limit_k_min -16
_diffrn_reflns_limit_l_max 26
_diffrn_reflns_limit_l_min -26
_diffrn_reflns_number 22350
_diffrn_reflns_point_group_measured_fraction_full 0.999
_diffrn_reflns_point_group_measured_fraction_max 0.994
_diffrn_reflns_theta_full 25.242
_diffrn_reflns_theta_max 26.437
_diffrn_reflns_theta_min 1.925
_exptl_absorpt_coefficient_mu 3.423
_exptl_absorpt_correction_type multi-scan
_exptl_absorpt_process_details SADABS
_exptl_crystal_colour ORANGE
_exptl_crystal_density_diffrn 1.808
_exptl_crystal_description BLOCK
_exptl_crystal_F_000 1600
_exptl_crystal_size_max 0.8
_exptl_crystal_size_mid 0.5
_exptl_crystal_size_min 0.2
_exptl_transmission_factor_max 0.504
_exptl_transmission_factor_min 0.140
_refine_diff_density_max 1.456
_refine_diff_density_min -0.622
_refine_diff_density_rms 0.083
_refine_ls_extinction_method none
_refine_ls_goodness_of_fit_ref 1.058
_refine_ls_hydrogen_treatment mixed
_refine_ls_matrix_type full
_refine_ls_number_parameters 198
_refine_ls_number_reflns 3012
_refine_ls_number_restraints 0
_refine_ls_restrained_S_all 1.058
_refine_ls_R_factor_all 0.0466
_refine_ls_R_factor_gt 0.0356
_refine_ls_shift/su_max 0.000
_refine_ls_shift/su_mean 0.000
_refine_ls_structure_factor_coef Fsqd
_refine_ls_weighting_details 'w=1/[\s^2^(Fo^2^)+(0.0457P)^2^+4.1816P] where P=(Fo^2^+2Fc^2^)/3'
_refine_ls_weighting_scheme calc
_refine_ls_wR_factor_gt 0.0926
_refine_ls_wR_factor_ref 0.0987
_reflns_Friedel_coverage 0.000
_reflns_number_gt 2504
_reflns_number_total 3030
_reflns_threshold_expression 'I > 2\s(I)'
_cod_data_source_file c9ra07006k2.cif
_cod_data_source_block shelx
_cod_depositor_comments
;
The following automatic conversions were performed:

data item '_exptl_absorpt_correction_type' value 'MULTI-SCAN' was
changed to 'multi-scan' in accordance with the
/home/data/users/saulius/crontab/automatic-downloads/rss-feeds/RSC/lib/dictionaries/cif_core.dic
dictionary named 'cif_core.dic' version 2.4.2 last updated on
2011-04-26.

Automatic conversion script
Id: cif_fix_values 6909 2019-04-08 15:41:33Z antanas 
;
_cod_database_code 7234978
_shelx_shelxl_version_number 2018/1
_shelx_space_group_comment
;
The symmetry employed for this shelxl refinement is uniquely defined
by the following loop, which should always be used as a source of
symmetry information in preference to the above space-group names.
They are only intended as comments.
;

loop_
_space_group_symop_operation_xyz
'x, y, z'
'x+1/2, -y+1/2, -z'
'-x, y+1/2, -z+1/2'
'-x+1/2, -y, z+1/2'
'-x, -y, -z'
'-x-1/2, y-1/2, z'
'x, -y-1/2, z-1/2'
'x-1/2, y, -z-1/2'

loop_
_atom_site_label
_atom_site_type_symbol
_atom_site_fract_x
_atom_site_fract_y
_atom_site_fract_z
_atom_site_U_iso_or_equiv
_atom_site_adp_type
_atom_site_occupancy
_atom_site_site_symmetry_order
_atom_site_calc_flag
_atom_site_refinement_flags_posn
_atom_site_refinement_flags_adp
Br1 Br 0.45171(4) 0.23423(3) 0.14579(2) 0.04683(15) Uani 1 1 d . .
V1 V 0.60662(5) 0.48189(4) 0.44874(2) 0.02232(14) Uani 1 1 d . .
O1 O 0.4747(2) 0.47244(16) 0.38439(9) 0.0284(5) Uani 1 1 d . .
O3 O 0.5538(2) 0.58242(15) 0.48498(9) 0.0268(5) Uani 1 1 d . .
O4 O 0.3360(2) 0.53790(18) 0.28863(10) 0.0376(6) Uani 1 1 d . .
O2 O 0.7380(2) 0.51080(17) 0.40888(10) 0.0343(5) Uani 1 1 d . .
N1 N 0.7263(3) 0.4372(2) 0.52849(12) 0.0274(6) Uani 1 1 d . .
N2 N 0.6281(3) 0.32779(19) 0.43368(11) 0.0270(6) Uani 1 1 d . .
O5 O 1.0014(3) 0.4281(2) 0.59832(19) 0.0716(10) Uani 1 1 d . .
C11 C 0.4712(3) 0.4171(2) 0.33317(14) 0.0264(6) Uani 1 1 d . .
C6 C 0.5344(3) 0.3266(2) 0.32842(14) 0.0290(7) Uani 1 1 d . .
C9 C 0.3889(3) 0.3957(2) 0.22573(14) 0.0320(7) Uani 1 1 d . .
H9 H 0.339408 0.417618 0.191506 0.038 Uiso 1 1 calc R U
C5 C 0.6025(3) 0.2837(2) 0.38201(15) 0.0303(7) Uani 1 1 d . .
H5 H 0.629618 0.219167 0.378433 0.036 Uiso 1 1 calc R U
C10 C 0.3959(3) 0.4502(2) 0.28043(14) 0.0283(7) Uani 1 1 d . .
C8 C 0.4569(3) 0.3073(3) 0.22229(15) 0.0335(7) Uani 1 1 d . .
C7 C 0.5272(3) 0.2718(2) 0.27220(16) 0.0352(8) Uani 1 1 d . .
H7 H 0.569997 0.212035 0.269201 0.042 Uiso 1 1 calc R U
C3 C 0.7910(3) 0.3418(2) 0.51517(16) 0.0344(7) Uani 1 1 d . .
H3A H 0.824032 0.313642 0.554142 0.041 Uiso 1 1 calc R U
H3B H 0.865331 0.351114 0.486748 0.041 Uiso 1 1 calc R U
C4 C 0.6912(4) 0.2746(2) 0.48552(15) 0.0338(7) Uani 1 1 d . .
H4A H 0.734725 0.216570 0.469577 0.041 Uiso 1 1 calc R U
H4B H 0.625444 0.255035 0.516464 0.041 Uiso 1 1 calc R U
C1 C 0.8184(4) 0.5157(3) 0.54844(17) 0.0386(8) Uani 1 1 d . .
H1A H 0.767046 0.574360 0.555637 0.046 Uiso 1 1 calc R U
H1B H 0.878712 0.528872 0.513792 0.046 Uiso 1 1 calc R U
C12 C 0.2381(4) 0.5656(3) 0.24353(17) 0.0470(9) Uani 1 1 d . .
H12A H 0.203364 0.628529 0.254383 0.070 Uiso 1 1 calc R U
H12B H 0.277437 0.568393 0.202257 0.070 Uiso 1 1 calc R U
H12C H 0.167632 0.518694 0.243561 0.070 Uiso 1 1 calc R U
C2 C 0.8995(4) 0.4955(4) 0.6069(2) 0.0564(11) Uani 1 1 d . .
H2A H 0.937755 0.556264 0.621525 0.068 Uiso 1 1 calc R U
H2B H 0.840907 0.471796 0.639806 0.068 Uiso 1 1 calc R U
H1 H 0.677(3) 0.431(2) 0.5547(15) 0.020(9) Uiso 1 1 d . .
H5A H 1.089(7) 0.452(5) 0.591(3) 0.13(3) Uiso 1 1 d . .

loop_
_atom_site_aniso_label
_atom_site_aniso_U_11
_atom_site_aniso_U_22
_atom_site_aniso_U_33
_atom_site_aniso_U_23
_atom_site_aniso_U_13
_atom_site_aniso_U_12
Br1 0.0614(3) 0.0510(3) 0.0281(2) -0.01383(15) -0.00369(16) -0.00040(18)
V1 0.0226(3) 0.0263(3) 0.0180(2) 0.00049(19) -0.00147(19) 0.0007(2)
O1 0.0313(12) 0.0336(12) 0.0202(10) -0.0040(9) -0.0055(8) 0.0043(9)
O3 0.0296(11) 0.0271(11) 0.0236(10) -0.0006(9) -0.0016(9) 0.0010(9)
O4 0.0393(13) 0.0435(14) 0.0301(12) -0.0058(10) -0.0119(10) 0.0094(11)
O2 0.0298(12) 0.0463(14) 0.0268(11) 0.0033(10) 0.0043(9) -0.0004(10)
N1 0.0250(14) 0.0361(15) 0.0212(12) 0.0016(11) -0.0012(11) 0.0003(11)
N2 0.0287(14) 0.0295(14) 0.0227(12) 0.0018(10) -0.0004(10) 0.0007(11)
O5 0.0429(17) 0.061(2) 0.111(3) 0.013(2) -0.0288(19) -0.0013(16)
C11 0.0241(15) 0.0338(17) 0.0213(14) -0.0010(12) -0.0012(11) -0.0039(12)
C6 0.0311(17) 0.0336(17) 0.0224(14) -0.0019(13) -0.0018(12) -0.0030(13)
C9 0.0333(17) 0.0407(19) 0.0219(15) 0.0010(13) -0.0055(13) -0.0056(15)
C5 0.0322(17) 0.0270(16) 0.0318(16) 0.0001(13) 0.0001(14) 0.0004(13)
C10 0.0257(15) 0.0348(17) 0.0244(15) -0.0012(13) -0.0013(12) -0.0024(13)
C8 0.0416(19) 0.0358(18) 0.0233(15) -0.0075(14) 0.0006(13) -0.0078(15)
C7 0.0400(19) 0.0338(18) 0.0318(17) -0.0069(14) -0.0016(14) 0.0000(15)
C3 0.0342(18) 0.0365(18) 0.0326(16) 0.0034(14) -0.0081(14) 0.0074(14)
C4 0.0406(19) 0.0329(18) 0.0278(16) 0.0054(13) -0.0049(14) 0.0036(14)
C1 0.0340(18) 0.042(2) 0.0400(19) -0.0022(15) -0.0078(15) 0.0003(15)
C12 0.051(2) 0.052(2) 0.0385(19) 0.0037(17) -0.0164(17) 0.0107(19)
C2 0.044(2) 0.084(3) 0.042(2) -0.005(2) -0.0120(18) -0.003(2)

loop_
_atom_type_symbol
_atom_type_description
_atom_type_scat_dispersion_real
_atom_type_scat_dispersion_imag
_atom_type_scat_source
C C 0.0033 0.0016 'International Tables Vol C Tables 4.2.6.8 and 6.1.1.4'
H H 0.0000 0.0000 'International Tables Vol C Tables 4.2.6.8 and 6.1.1.4'
N N 0.0061 0.0033 'International Tables Vol C Tables 4.2.6.8 and 6.1.1.4'
O O 0.0106 0.0060 'International Tables Vol C Tables 4.2.6.8 and 6.1.1.4'
V V 0.3005 0.5294 'International Tables Vol C Tables 4.2.6.8 and 6.1.1.4'
Br Br -0.2901 2.4595 'International Tables Vol C Tables 4.2.6.8 and 6.1.1.4'

loop_
_geom_angle_atom_site_label_1
_geom_angle_atom_site_label_2
_geom_angle_atom_site_label_3
_geom_angle
_geom_angle_site_symmetry_1
_geom_angle_site_symmetry_3
O2 V1 O3 107.36(11) . .
O2 V1 O1 102.47(11) . .
O3 V1 O1 99.28(10) . .
O2 V1 N2 94.68(11) . .
O3 V1 N2 156.23(10) . .
O1 V1 N2 84.12(9) . .
O2 V1 N1 91.08(11) . .
O3 V1 N1 93.14(10) . .
O1 V1 N1 157.85(10) . .
N2 V1 N1 77.31(10) . .
O2 V1 O3 168.51(10) . 5_666
O3 V1 O3 79.26(10) . 5_666
O1 V1 O3 85.34(9) . 5_666
N2 V1 O3 77.58(9) . 5_666
N1 V1 O3 79.01(9) . 5_666
O2 V1 V1 153.37(9) . 5_666
O3 V1 V1 47.32(7) . 5_666
O1 V1 V1 91.50(7) . 5_666
N2 V1 V1 109.38(7) . 5_666
N1 V1 V1 83.50(8) . 5_666
O3 V1 V1 31.94(5) 5_666 5_666
C11 O1 V1 129.91(19) . .
V1 O3 V1 100.74(10) . 5_666
C10 O4 C12 117.4(3) . .
C1 N1 C3 114.7(3) . .
C1 N1 V1 111.4(2) . .
C3 N1 V1 110.26(19) . .
C1 N1 H1 107(3) . .
C3 N1 H1 109(3) . .
V1 N1 H1 104(3) . .
C5 N2 C4 119.5(3) . .
C5 N2 V1 125.0(2) . .
C4 N2 V1 115.09(19) . .
C2 O5 H5A 118(4) . .
O1 C11 C6 123.8(3) . .
O1 C11 C10 118.2(3) . .
C6 C11 C10 118.0(3) . .
C11 C6 C7 120.7(3) . .
C11 C6 C5 121.4(3) . .
C7 C6 C5 117.8(3) . .
C10 C9 C8 119.3(3) . .
C10 C9 H9 120.3 . .
C8 C9 H9 120.3 . .
N2 C5 C6 124.9(3) . .
N2 C5 H5 117.6 . .
C6 C5 H5 117.6 . .
O4 C10 C9 124.4(3) . .
O4 C10 C11 114.8(3) . .
C9 C10 C11 120.8(3) . .
C7 C8 C9 121.8(3) . .
C7 C8 Br1 119.0(3) . .
C9 C8 Br1 119.3(2) . .
C8 C7 C6 119.3(3) . .
C8 C7 H7 120.3 . .
C6 C7 H7 120.3 . .
N1 C3 C4 109.0(3) . .
N1 C3 H3A 109.9 . .
C4 C3 H3A 109.9 . .
N1 C3 H3B 109.9 . .
C4 C3 H3B 109.9 . .
H3A C3 H3B 108.3 . .
N2 C4 C3 107.3(3) . .
N2 C4 H4A 110.3 . .
C3 C4 H4A 110.3 . .
N2 C4 H4B 110.3 . .
C3 C4 H4B 110.3 . .
H4A C4 H4B 108.5 . .
N1 C1 C2 116.1(3) . .
N1 C1 H1A 108.3 . .
C2 C1 H1A 108.3 . .
N1 C1 H1B 108.3 . .
C2 C1 H1B 108.3 . .
H1A C1 H1B 107.4 . .
O4 C12 H12A 109.5 . .
O4 C12 H12B 109.5 . .
H12A C12 H12B 109.5 . .
O4 C12 H12C 109.5 . .
H12A C12 H12C 109.5 . .
H12B C12 H12C 109.5 . .
O5 C2 C1 114.5(4) . .
O5 C2 H2A 108.6 . .
C1 C2 H2A 108.6 . .
O5 C2 H2B 108.6 . .
C1 C2 H2B 108.6 . .
H2A C2 H2B 107.6 . .

loop_
_geom_bond_atom_site_label_1
_geom_bond_atom_site_label_2
_geom_bond_distance
_geom_bond_site_symmetry_2
Br1 C8 1.906(3) .
V1 O2 1.621(2) .
V1 O3 1.667(2) .
V1 O1 1.909(2) .
V1 N2 2.151(3) .
V1 N1 2.164(3) .
V1 O3 2.317(2) 5_666
V1 V1 3.0960(10) 5_666
O1 C11 1.324(4) .
O4 C10 1.359(4) .
O4 C12 1.426(4) .
N1 C1 1.485(4) .
N1 C3 1.491(4) .
N1 H1 0.75(3) .
N2 C5 1.276(4) .
N2 C4 1.464(4) .
O5 C2 1.395(6) .
O5 H5A 0.96(7) .
C11 C6 1.400(4) .
C11 C10 1.424(4) .
C6 C7 1.410(4) .
C6 C5 1.452(4) .
C9 C10 1.380(4) .
C9 C8 1.396(5) .
C9 H9 0.9300 .
C5 H5 0.9300 .
C8 C7 1.363(5) .
C7 H7 0.9300 .
C3 C4 1.503(5) .
C3 H3A 0.9700 .
C3 H3B 0.9700 .
C4 H4A 0.9700 .
C4 H4B 0.9700 .
C1 C2 1.509(5) .
C1 H1A 0.9700 .
C1 H1B 0.9700 .
C12 H12A 0.9600 .
C12 H12B 0.9600 .
C12 H12C 0.9600 .
C2 H2A 0.9700 .
C2 H2B 0.9700 .
